data_4326978
loop_
_publ_author_name
'Heaweon Park'
'Jacob S. Baus'
'Sergey V. Lindeman'
'Adam T. Fiedler'

_publ_section_title
;
 Synthesis and Characterization of Fe(II) \b-Diketonato Complexes with
 Relevance to Acetylacetone Dioxygenase: Insights into the Electronic
 Properties of the 3-Histidine Facial Triad
;
_journal_name_full 'Inorganic Chemistry'
_journal_page_first 11978
_journal_page_last 11989
_journal_paper_doi 10.1021/ic201115s
_journal_volume 50
_journal_year 2011
_chemical_formula_moiety 'C22 H32 B Fe N7 O2, 2(C2 H3 N)'
_chemical_formula_sum 'C26 H38 B Fe N9 O2'
_chemical_formula_weight 575.31
_space_group_crystal_system triclinic
_space_group_IT_number 2
_space_group_name_Hall '-P 1'
_space_group_name_H-M_alt 'P -1'
_symmetry_space_group_name_Hall '-P 1'
_symmetry_space_group_name_H-M 'P -1'
_atom_sites_solution_hydrogens geom
_atom_sites_solution_primary direct
_atom_sites_solution_secondary difmap
_audit_creation_date 2011-04-18
_audit_creation_method
;
  Olex2 1.1
  (compiled 2011.02.15 svn.r1672, GUI svn.r3494)
;
_cell_angle_alpha 91.901(2)
_cell_angle_beta 98.880(2)
_cell_angle_gamma 97.026(2)
_cell_formula_units_Z 2
_cell_length_a 7.8894(2)
_cell_length_b 12.1386(3)
_cell_length_c 16.3511(4)
_cell_measurement_reflns_used 29728
_cell_measurement_temperature 100.00
_cell_measurement_theta_max 32.7662
_cell_measurement_theta_min 3.3048
_cell_volume 1533.33(7)
_computing_cell_refinement
;
CrysAlisPro, Oxford Diffraction Ltd.,
Version 1.171.33.55 (release 05-01-2010 CrysAlis171 .NET)
(compiled Jan  5 2010,16:28:46)
;
_computing_data_collection
;
CrysAlisPro, Oxford Diffraction Ltd.,
Version 1.171.33.55 (release 05-01-2010 CrysAlis171 .NET)
(compiled Jan  5 2010,16:28:46)
;
_computing_data_reduction
;
CrysAlisPro, Oxford Diffraction Ltd.,
Version 1.171.33.55 (release 05-01-2010 CrysAlis171 .NET)
(compiled Jan  5 2010,16:28:46)
;
_computing_molecular_graphics
;
O. V. Dolomanov, L. J. Bourhis, R. J. Gildea, J. A. K. Howard and H. Puschmann,
OLEX2: a complete structure solution, refinement and analysis program.
J. Appl. Cryst. (2009). 42, 339-341.
;
_computing_publication_material
;
O. V. Dolomanov, L. J. Bourhis, R. J. Gildea, J. A. K. Howard and H. Puschmann,
OLEX2: a complete structure solution, refinement and analysis program.
J. Appl. Cryst. (2009). 42, 339-341.
;
_computing_structure_refinement 'SHELXL-97 (Sheldrick, 1997)'
_computing_structure_solution 'SHELXS-97 (Sheldrick, 1990)'
_diffrn_ambient_temperature 100.00
_diffrn_detector_area_resol_mean 10.3756
_diffrn_measured_fraction_theta_full 0.997
_diffrn_measured_fraction_theta_max 0.947
_diffrn_measurement_details
;
1 omega  -34.00   55.00   1.0000   21.9200
omega____ theta____ kappa____ phi______ frames
-       19.7376  -86.0000   34.0000 89

2 omega   -3.00   98.00   1.0000   21.9200
omega____ theta____ kappa____ phi______ frames
-       19.7376   77.0000  150.0000 101

3 omega  -14.00   79.00   1.0000   21.9200
omega____ theta____ kappa____ phi______ frames
-       19.7376   77.0000  -60.0000 93

4 omega  -47.00   -3.00   1.0000   21.9200
omega____ theta____ kappa____ phi______ frames
-       19.7376  -77.0000  -90.0000 44

5 omega  -16.00   10.00   1.0000   21.9200
omega____ theta____ kappa____ phi______ frames
-      -19.8939  -77.0000  150.0000 26

6 omega  -99.00  -73.00   1.0000   21.9200
omega____ theta____ kappa____ phi______ frames
-      -19.8939  -77.0000  150.0000 26

7 omega  -59.00   53.00   1.0000   21.9200
omega____ theta____ kappa____ phi______ frames
-       19.7376  -77.0000 -180.0000 112

8 omega  -34.00   16.00   1.0000   21.9200
omega____ theta____ kappa____ phi______ frames
-      -19.8939  -86.0000   27.0000 50

9 omega  -28.00   56.00   1.0000   21.9200
omega____ theta____ kappa____ phi______ frames
-      -19.8939   37.0000  120.0000 84

10 omega  -56.00   14.00   1.0000   21.9200
omega____ theta____ kappa____ phi______ frames
-      -19.8939   86.0000  -34.0000 70

11 omega  -28.00   56.00   1.0000   21.9200
omega____ theta____ kappa____ phi______ frames
-      -19.8939   37.0000  -90.0000 84

12 omega  -14.00   98.00   1.0000   21.9200
omega____ theta____ kappa____ phi______ frames
-       19.7376   77.0000    0.0000 112

13 omega  -59.00   53.00   1.0000   21.9200
omega____ theta____ kappa____ phi______ frames
-       19.7376  -77.0000  -90.0000 112

14 omega  -59.00   53.00   1.0000   21.9200
omega____ theta____ kappa____ phi______ frames
-       19.7376  -77.0000   90.0000 112

15 omega  -14.00   98.00   1.0000   21.9200
omega____ theta____ kappa____ phi______ frames
-       19.7376   77.0000 -150.0000 112

16 omega  -28.00   56.00   1.0000   21.9200
omega____ theta____ kappa____ phi______ frames
-      -19.8939   37.0000  -30.0000 84

17 omega   -7.00   96.00   1.0000   21.9200
omega____ theta____ kappa____ phi______ frames
-       19.7376   37.0000  120.0000 103

18 omega  -56.00    3.00   1.0000   21.9200
omega____ theta____ kappa____ phi______ frames
-      -19.8939   86.0000  152.0000 59

19 omega  -34.00   16.00   1.0000   21.9200
omega____ theta____ kappa____ phi______ frames
-      -19.8939  -86.0000 -145.0000 50
;
_diffrn_measurement_device_type 'SuperNova, Dual, Cu at zero, Atlas'
_diffrn_measurement_method '\w scans'
_diffrn_orient_matrix_UB_11 0.0905511
_diffrn_orient_matrix_UB_12 0.0151074
_diffrn_orient_matrix_UB_13 0.0029207
_diffrn_orient_matrix_UB_21 0.0024377
_diffrn_orient_matrix_UB_22 0.0270448
_diffrn_orient_matrix_UB_23 0.0393676
_diffrn_orient_matrix_UB_31 0.0146655
_diffrn_orient_matrix_UB_32 -0.0501646
_diffrn_orient_matrix_UB_33 0.01936
_diffrn_radiation_monochromator mirror
_diffrn_radiation_type 'Mo K\a'
_diffrn_radiation_wavelength 0.7107
_diffrn_reflns_av_R_equivalents 0.0537
_diffrn_reflns_av_unetI/netI 0.0348
_diffrn_reflns_limit_h_max 11
_diffrn_reflns_limit_h_min -11
_diffrn_reflns_limit_k_max 18
_diffrn_reflns_limit_k_min -18
_diffrn_reflns_limit_l_max 24
_diffrn_reflns_limit_l_min -24
_diffrn_reflns_number 71038
_diffrn_reflns_theta_full 30.00
_diffrn_reflns_theta_max 32.84
_diffrn_reflns_theta_min 3.31
_diffrn_source 'fine-focus sealed tube'
_exptl_absorpt_coefficient_mu 0.530
_exptl_absorpt_correction_T_max 1.0
_exptl_absorpt_correction_T_min 0.40884
_exptl_absorpt_correction_type multi-scan
_exptl_absorpt_process_details
;
CrysAlisPro, Oxford Diffraction Ltd.,
Version 1.171.33.55 (release 05-01-2010 CrysAlis171 .NET)
(compiled Jan  5 2010,16:28:46)
empirical absorption correction using spherical harmonics,
implemented in SCALE3 ABSPACK scaling algorithm.
;
_exptl_crystal_colour yellow
_exptl_crystal_colour_primary yellow
_exptl_crystal_density_diffrn 1.246
_exptl_crystal_description needle
_exptl_crystal_F_000 608
_exptl_crystal_size_max 0.32
_exptl_crystal_size_mid 0.08
_exptl_crystal_size_min 0.08
_refine_diff_density_max 0.427
_refine_diff_density_min -0.285
_refine_diff_density_rms 0.055
_refine_ls_extinction_method none
_refine_ls_goodness_of_fit_ref 1.010
_refine_ls_hydrogen_treatment constr
_refine_ls_matrix_type full
_refine_ls_number_parameters 374
_refine_ls_number_reflns 10798
_refine_ls_number_restraints 3
_refine_ls_restrained_S_all 1.010
_refine_ls_R_factor_all 0.0474
_refine_ls_R_factor_gt 0.0344
_refine_ls_shift/su_max 0.002
_refine_ls_shift/su_mean 0.000
_refine_ls_structure_factor_coef Fsqd
_refine_ls_weighting_details
;
calc w=1/[\s^2^(Fo^2^)+(0.0478P)^2^+0.2981P] where P=(Fo^2^+2Fc^2^)/3
;
_refine_ls_weighting_scheme calc
_refine_ls_wR_factor_gt 0.0878
_refine_ls_wR_factor_ref 0.0914
_reflns_number_gt 8616
_reflns_number_total 10798
_reflns_threshold_expression >2sigma(I)
_cod_data_source_file ic201115s_si_002_01.cif
_cod_data_source_block 1acac
_cod_database_code 4326978

loop_
_space_group_symop_id
_space_group_symop_operation_xyz
1 'x, y, z'
2 '-x, -y, -z'

loop_
_atom_site_label
_atom_site_type_symbol
_atom_site_fract_x
_atom_site_fract_y
_atom_site_fract_z
_atom_site_U_iso_or_equiv
_atom_site_adp_type
_atom_site_occupancy
_atom_site_symmetry_multiplicity
_atom_site_calc_flag
_atom_site_refinement_flags
_atom_site_disorder_assembly
_atom_site_disorder_group
Fe1 Fe 0.539537(19) 0.685655(12) 0.748551(9) 0.01515(4) Uani 1 1 d . . .
O1 O 0.61844(11) 0.55437(6) 0.68441(5) 0.02170(16) Uani 1 1 d . . .
O2 O 0.67676(11) 0.63010(7) 0.85258(5) 0.02372(16) Uani 1 1 d . . .
N1 N 0.38958(12) 0.74847(7) 0.64299(5) 0.01591(16) Uani 1 1 d . . .
N2 N 0.40497(12) 0.86156(7) 0.63613(5) 0.01613(16) Uani 1 1 d . . .
N3 N 0.45683(12) 0.81949(8) 0.81939(6) 0.02009(18) Uani 1 1 d . . .
N4 N 0.46474(12) 0.92299(8) 0.78776(6) 0.02021(18) Uani 1 1 d . . .
N5 N 0.74879(11) 0.80837(7) 0.72480(5) 0.01629(16) Uani 1 1 d . . .
N6 N 0.71252(12) 0.91410(7) 0.70928(6) 0.01733(17) Uani 1 1 d . . .
N7 N 0.32340(13) 0.55956(8) 0.77206(6) 0.02226(18) Uani 1 1 d . . .
C1 C 0.6817(2) 0.37304(11) 0.65445(10) 0.0390(3) Uani 1 1 d . . .
C2 C 0.66477(16) 0.46640(9) 0.71489(8) 0.0257(2) Uani 1 1 d . . .
C3 C 0.70671(17) 0.45032(10) 0.80015(8) 0.0293(3) Uani 1 1 d . . .
C4 C 0.71309(16) 0.53174(11) 0.86329(8) 0.0276(2) Uani 1 1 d . . .
C5 C 0.7703(2) 0.50505(14) 0.95171(9) 0.0419(3) Uani 1 1 d . . .
C6 C 0.27566(14) 0.70311(9) 0.57810(6) 0.01816(19) Uani 1 1 d . . .
C7 C 0.21632(15) 0.78680(9) 0.52844(7) 0.0212(2) Uani 1 1 d . . .
C8 C 0.30005(14) 0.88603(9) 0.56720(7) 0.0194(2) Uani 1 1 d . . .
C9 C 0.40278(16) 0.82946(11) 0.89276(7) 0.0267(2) Uani 1 1 d . . .
C10 C 0.37604(17) 0.93907(12) 0.90837(8) 0.0323(3) Uani 1 1 d . . .
C11 C 0.41660(16) 0.99656(10) 0.84115(8) 0.0277(2) Uani 1 1 d . . .
C12 C 0.91878(14) 0.81018(9) 0.72830(7) 0.01846(19) Uani 1 1 d . . .
C13 C 0.99483(15) 0.91725(9) 0.71517(7) 0.0217(2) Uani 1 1 d . . .
C14 C 0.86067(14) 0.98135(9) 0.70415(7) 0.0198(2) Uani 1 1 d . . .
C15 C 0.22609(17) 0.58017(9) 0.56626(7) 0.0258(2) Uani 1 1 d . . .
C16 C 0.28212(18) 1.00242(10) 0.54293(8) 0.0282(2) Uani 1 1 d . . .
C17 C 0.3776(2) 0.73242(13) 0.94525(8) 0.0370(3) Uani 1 1 d . . .
C18 C 0.4129(2) 1.11675(12) 0.82516(10) 0.0419(4) Uani 1 1 d . . .
C19 C 1.00567(15) 0.70811(10) 0.74521(8) 0.0244(2) Uani 1 1 d . . .
C20 C 0.86614(17) 1.10311(9) 0.69249(8) 0.0282(2) Uani 1 1 d . . .
C21 C 0.25441(15) 0.47795(9) 0.79023(7) 0.0217(2) Uani 1 1 d . . .
C22 C 0.1662(2) 0.37469(11) 0.81399(9) 0.0366(3) Uani 1 1 d . . .
B1 B 0.52512(16) 0.94087(9) 0.70327(8) 0.0184(2) Uani 1 1 d . . .
H1 H 0.5199 1.0182 0.6888 0.022 Uiso 1 1 calc R . .
H2 H 0.1371 0.7775 0.4796 0.025 Uiso 1 1 calc R . .
H5 H 0.3384 0.9677 0.9549 0.039 Uiso 1 1 calc R . .
H8 H 1.1113 0.9404 0.7141 0.026 Uiso 1 1 calc R . .
H10A H 0.2068 1.0006 0.4907 0.042 Uiso 1 1 calc R . .
H10B H 0.3938 1.0405 0.5380 0.042 Uiso 1 1 calc R . .
H10C H 0.2343 1.0407 0.5845 0.042 Uiso 1 1 calc R . .
H11A H 0.1759 0.5613 0.5095 0.039 Uiso 1 1 calc R . .
H11B H 0.3271 0.5435 0.5801 0.039 Uiso 1 1 calc R . .
H11C H 0.1434 0.5567 0.6016 0.039 Uiso 1 1 calc R . .
H12A H 0.3408 1.1236 0.7731 0.063 Uiso 1 1 calc R . .
H12B H 0.5282 1.1515 0.8233 0.063 Uiso 1 1 calc R . .
H12C H 0.3674 1.1524 0.8688 0.063 Uiso 1 1 calc R . .
H13A H 0.2753 0.6841 0.9211 0.056 Uiso 1 1 calc R . .
H13B H 0.4760 0.6925 0.9486 0.056 Uiso 1 1 calc R . .
H13C H 0.3652 0.7582 0.9999 0.056 Uiso 1 1 calc R . .
H14A H 0.7755 1.1156 0.6487 0.042 Uiso 1 1 calc R . .
H14B H 0.9761 1.1318 0.6783 0.042 Uiso 1 1 calc R . .
H14C H 0.8503 1.1403 0.7430 0.042 Uiso 1 1 calc R . .
H15A H 0.9581 0.6510 0.7031 0.037 Uiso 1 1 calc R . .
H15B H 0.9868 0.6825 0.7984 0.037 Uiso 1 1 calc R . .
H15C H 1.1276 0.7256 0.7450 0.037 Uiso 1 1 calc R . .
H17 H 0.7320 0.3803 0.8155 0.035 Uiso 1 1 calc R . .
H19A H 0.6262 0.3874 0.6001 0.058 Uiso 1 1 calc R . .
H19B H 0.6276 0.3042 0.6714 0.058 Uiso 1 1 calc R . .
H19C H 0.8019 0.3682 0.6535 0.058 Uiso 1 1 calc R . .
H20A H 0.8117 0.4339 0.9528 0.063 Uiso 1 1 calc R . .
H20B H 0.6743 0.5032 0.9815 0.063 Uiso 1 1 calc R . .
H20C H 0.8614 0.5610 0.9773 0.063 Uiso 1 1 calc R . .
H22A H 0.1449 0.3211 0.7679 0.055 Uiso 1 1 calc R . .
H22B H 0.0581 0.3880 0.8300 0.055 Uiso 1 1 calc R . .
H22C H 0.2371 0.3468 0.8597 0.055 Uiso 1 1 calc R . .
N9A N 1.114(4) 0.8385(15) 1.1072(15) 0.0613(5) Uani 0.075(2) 1 d PD A 2
C25A C 1.124(3) 0.9302(13) 1.1056(12) 0.0380(4) Uani 0.075(2) 1 d PD A 2
C26A C 1.136(3) 1.0482(13) 1.0945(12) 0.0394(4) Uani 0.075(2) 1 d PD A 2
H26D H 1.1748 1.0640 1.0429 0.059 Uiso 0.075(2) 1 calc PR A 2
H26E H 1.0239 1.0718 1.0941 0.059 Uiso 0.075(2) 1 calc PR A 2
H26F H 1.2162 1.0871 1.1393 0.059 Uiso 0.075(2) 1 calc PR A 2
N9 N 1.0397(3) 0.80350(16) 1.07181(12) 0.0613(5) Uani 0.925(2) 1 d PD A 1
C25 C 0.9719(2) 0.83351(13) 1.01181(10) 0.0380(4) Uani 0.925(2) 1 d PD A 1
C26 C 0.8864(2) 0.87134(14) 0.93430(10) 0.0394(4) Uani 0.925(2) 1 d PD A 1
H26A H 0.8131 0.8099 0.9036 0.059 Uiso 0.925(2) 1 calc PR A 1
H26B H 0.9719 0.9008 0.9022 0.059 Uiso 0.925(2) 1 calc PR A 1
H26C H 0.8177 0.9282 0.9461 0.059 Uiso 0.925(2) 1 calc PR A 1
N8 N 0.79436(19) 0.70766(11) 0.37996(7) 0.0413(3) Uani 1 1 d . . .
C23 C 0.76111(17) 0.71316(10) 0.44521(8) 0.0265(2) Uani 1 1 d . . .
C24 C 0.7210(2) 0.72242(12) 0.52863(8) 0.0352(3) Uani 1 1 d . . .
H24A H 0.7166 0.6508 0.5520 0.053 Uiso 1 1 calc R . .
H24B H 0.6109 0.7491 0.5269 0.053 Uiso 1 1 calc R . .
H24C H 0.8089 0.7735 0.5622 0.053 Uiso 1 1 calc R . .

loop_
_atom_site_aniso_label
_atom_site_aniso_U_11
_atom_site_aniso_U_22
_atom_site_aniso_U_33
_atom_site_aniso_U_23
_atom_site_aniso_U_13
_atom_site_aniso_U_12
Fe1 0.01386(7) 0.01479(7) 0.01726(7) 0.00225(5) 0.00282(5) 0.00292(5)
O1 0.0235(4) 0.0171(3) 0.0262(4) 0.0037(3) 0.0062(3) 0.0058(3)
O2 0.0206(4) 0.0289(4) 0.0218(4) 0.0049(3) 0.0020(3) 0.0045(3)
N1 0.0160(4) 0.0124(4) 0.0193(4) 0.0008(3) 0.0028(3) 0.0017(3)
N2 0.0153(4) 0.0122(4) 0.0213(4) 0.0018(3) 0.0029(3) 0.0033(3)
N3 0.0166(4) 0.0231(4) 0.0205(4) -0.0026(3) 0.0043(3) 0.0018(3)
N4 0.0162(4) 0.0188(4) 0.0253(4) -0.0062(3) 0.0034(3) 0.0030(3)
N5 0.0142(4) 0.0140(4) 0.0213(4) 0.0008(3) 0.0038(3) 0.0030(3)
N6 0.0146(4) 0.0128(4) 0.0246(4) -0.0003(3) 0.0040(3) 0.0013(3)
N7 0.0191(5) 0.0230(4) 0.0256(4) 0.0048(4) 0.0038(4) 0.0050(4)
C1 0.0480(9) 0.0240(6) 0.0489(8) -0.0006(5) 0.0131(7) 0.0143(6)
C2 0.0232(6) 0.0188(5) 0.0379(6) 0.0050(4) 0.0100(5) 0.0060(4)
C3 0.0281(6) 0.0251(6) 0.0386(7) 0.0138(5) 0.0083(5) 0.0111(5)
C4 0.0195(6) 0.0357(6) 0.0288(6) 0.0146(5) 0.0027(4) 0.0071(5)
C5 0.0391(8) 0.0553(9) 0.0335(7) 0.0207(6) 0.0011(6) 0.0154(7)
C6 0.0175(5) 0.0175(4) 0.0188(4) 0.0008(3) 0.0020(4) 0.0006(4)
C7 0.0203(5) 0.0235(5) 0.0190(5) 0.0029(4) -0.0003(4) 0.0038(4)
C8 0.0186(5) 0.0188(5) 0.0221(5) 0.0050(4) 0.0040(4) 0.0064(4)
C9 0.0198(5) 0.0393(7) 0.0207(5) -0.0064(4) 0.0047(4) 0.0034(5)
C10 0.0261(6) 0.0434(7) 0.0273(6) -0.0159(5) 0.0052(5) 0.0078(5)
C11 0.0199(5) 0.0298(6) 0.0321(6) -0.0153(5) 0.0014(4) 0.0060(4)
C12 0.0145(5) 0.0207(5) 0.0208(4) 0.0004(4) 0.0047(4) 0.0026(4)
C13 0.0147(5) 0.0243(5) 0.0257(5) 0.0003(4) 0.0053(4) -0.0014(4)
C14 0.0173(5) 0.0184(5) 0.0228(5) -0.0008(4) 0.0040(4) -0.0024(4)
C15 0.0305(6) 0.0180(5) 0.0249(5) -0.0010(4) -0.0029(4) -0.0032(4)
C16 0.0315(7) 0.0211(5) 0.0332(6) 0.0081(4) 0.0027(5) 0.0100(5)
C17 0.0402(8) 0.0515(8) 0.0219(6) 0.0030(5) 0.0127(5) 0.0063(6)
C18 0.0465(9) 0.0282(7) 0.0511(9) -0.0176(6) 0.0067(7) 0.0119(6)
C19 0.0149(5) 0.0267(5) 0.0337(6) 0.0038(4) 0.0061(4) 0.0074(4)
C20 0.0266(6) 0.0181(5) 0.0389(7) 0.0016(4) 0.0069(5) -0.0037(4)
C21 0.0228(5) 0.0214(5) 0.0229(5) 0.0032(4) 0.0067(4) 0.0063(4)
C22 0.0520(9) 0.0238(6) 0.0372(7) 0.0044(5) 0.0215(6) -0.0010(6)
B1 0.0153(5) 0.0134(5) 0.0265(6) -0.0017(4) 0.0033(4) 0.0022(4)
N9A 0.0776(14) 0.0598(11) 0.0457(10) 0.0119(8) 0.0180(9) -0.0067(10)
C25A 0.0448(9) 0.0341(7) 0.0351(8) -0.0049(6) 0.0186(7) -0.0090(6)
C26A 0.0378(9) 0.0416(8) 0.0359(8) -0.0119(6) 0.0067(6) -0.0045(7)
N9 0.0776(14) 0.0598(11) 0.0457(10) 0.0119(8) 0.0180(9) -0.0067(10)
C25 0.0448(9) 0.0341(7) 0.0351(8) -0.0049(6) 0.0186(7) -0.0090(6)
C26 0.0378(9) 0.0416(8) 0.0359(8) -0.0119(6) 0.0067(6) -0.0045(7)
N8 0.0543(8) 0.0355(6) 0.0320(6) -0.0046(5) 0.0155(6) -0.0116(6)
C23 0.0293(6) 0.0213(5) 0.0280(6) -0.0001(4) 0.0067(5) -0.0029(4)
C24 0.0473(9) 0.0322(6) 0.0282(6) 0.0033(5) 0.0150(6) 0.0019(6)

loop_
_atom_type_symbol
_atom_type_description
_atom_type_scat_dispersion_real
_atom_type_scat_dispersion_imag
_atom_type_scat_source
C C 0.0033 0.0016 'International Tables Vol C Tables 4.2.6.8 and 6.1.1.4'
H H 0.0000 0.0000 'International Tables Vol C Tables 4.2.6.8 and 6.1.1.4'
B B 0.0013 0.0007 'International Tables Vol C Tables 4.2.6.8 and 6.1.1.4'
Fe Fe 0.3463 0.8444 'International Tables Vol C Tables 4.2.6.8 and 6.1.1.4'
O O 0.0106 0.0060 'International Tables Vol C Tables 4.2.6.8 and 6.1.1.4'
N N 0.0061 0.0033 'International Tables Vol C Tables 4.2.6.8 and 6.1.1.4'

loop_
_geom_angle_atom_site_label_1
_geom_angle_atom_site_label_2
_geom_angle_atom_site_label_3
_geom_angle
O1 Fe1 N1 96.65(3)
O1 Fe1 N3 178.01(3)
O1 Fe1 N5 94.98(3)
O1 Fe1 N7 84.93(3)
O2 Fe1 O1 85.91(3)
O2 Fe1 N1 177.34(3)
O2 Fe1 N3 92.41(3)
O2 Fe1 N5 95.15(3)
O2 Fe1 N7 85.24(3)
N1 Fe1 N3 85.02(3)
N1 Fe1 N5 85.36(3)
N1 Fe1 N7 94.25(3)
N3 Fe1 N7 93.88(4)
N5 Fe1 N3 86.22(3)
N5 Fe1 N7 179.60(3)
C2 O1 Fe1 126.23(8)
C4 O2 Fe1 126.74(8)
N2 N1 Fe1 117.76(6)
C6 N1 Fe1 135.23(7)
C6 N1 N2 107.01(8)
N1 N2 B1 120.70(8)
C8 N2 N1 109.70(8)
C8 N2 B1 129.58(9)
N4 N3 Fe1 117.95(6)
C9 N3 Fe1 135.44(8)
C9 N3 N4 106.54(9)
N3 N4 B1 119.87(8)
C11 N4 N3 110.08(10)
C11 N4 B1 130.04(10)
N6 N5 Fe1 118.14(6)
C12 N5 Fe1 134.79(7)
C12 N5 N6 106.77(8)
N5 N6 B1 119.87(8)
C14 N6 N5 109.85(9)
C14 N6 B1 130.25(9)
C21 N7 Fe1 159.30(9)
C2 C1 H19A 109.5
C2 C1 H19B 109.5
C2 C1 H19C 109.5
H19A C1 H19B 109.5
H19A C1 H19C 109.5
H19B C1 H19C 109.5
O1 C2 C1 116.91(11)
O1 C2 C3 125.16(11)
C3 C2 C1 117.90(11)
C2 C3 H17 117.6
C4 C3 C2 124.79(11)
C4 C3 H17 117.6
O2 C4 C3 125.18(11)
O2 C4 C5 115.67(12)
C3 C4 C5 119.14(12)
C4 C5 H20A 109.5
C4 C5 H20B 109.5
C4 C5 H20C 109.5
H20B C5 H20A 109.5
H20B C5 H20C 109.5
H20C C5 H20A 109.5
N1 C6 C7 109.83(9)
N1 C6 C15 121.47(9)
C7 C6 C15 128.70(10)
C6 C7 H2 127.1
C8 C7 C6 105.74(9)
C8 C7 H2 127.1
N2 C8 C7 107.72(9)
N2 C8 C16 123.27(10)
C7 C8 C16 129.00(10)
N3 C9 C10 109.76(12)
N3 C9 C17 121.67(11)
C10 C9 C17 128.56(11)
C9 C10 H5 126.8
C11 C10 C9 106.33(10)
C11 C10 H5 126.8
N4 C11 C10 107.28(11)
N4 C11 C18 123.27(12)
C10 C11 C18 129.44(11)
N5 C12 C13 110.18(9)
N5 C12 C19 121.64(10)
C13 C12 C19 128.18(10)
C12 C13 H8 127.2
C14 C13 C12 105.61(10)
C14 C13 H8 127.2
N6 C14 C13 107.58(9)
N6 C14 C20 122.95(10)
C13 C14 C20 129.41(10)
C6 C15 H11A 109.5
C6 C15 H11B 109.5
C6 C15 H11C 109.5
H11B C15 H11A 109.5
H11C C15 H11A 109.5
H11C C15 H11B 109.5
C8 C16 H10A 109.5
C8 C16 H10B 109.5
C8 C16 H10C 109.5
H10A C16 H10B 109.5
H10A C16 H10C 109.5
H10B C16 H10C 109.5
C9 C17 H13A 109.5
C9 C17 H13B 109.5
C9 C17 H13C 109.5
H13A C17 H13B 109.5
H13A C17 H13C 109.5
H13C C17 H13B 109.5
C11 C18 H12A 109.5
C11 C18 H12B 109.5
C11 C18 H12C 109.5
H12B C18 H12A 109.5
H12B C18 H12C 109.5
H12C C18 H12A 109.5
C12 C19 H15A 109.5
C12 C19 H15B 109.5
C12 C19 H15C 109.5
H15B C19 H15A 109.5
H15B C19 H15C 109.5
H15C C19 H15A 109.5
C14 C20 H14A 109.5
C14 C20 H14B 109.5
C14 C20 H14C 109.5
H14A C20 H14B 109.5
H14A C20 H14C 109.5
H14B C20 H14C 109.5
N7 C21 C22 179.47(13)
C21 C22 H22A 109.5
C21 C22 H22B 109.5
C21 C22 H22C 109.5
H22A C22 H22B 109.5
H22A C22 H22C 109.5
H22B C22 H22C 109.5
N2 B1 H1 109.8
N4 B1 N2 108.98(9)
N4 B1 H1 109.8
N6 B1 N2 109.60(8)
N6 B1 N4 108.89(9)
N6 B1 H1 109.8
N9A C25A C26A 174(2)
C25A C26A H26D 109.5
C25A C26A H26E 109.5
C25A C26A H26F 109.5
H26D C26A H26E 109.5
H26D C26A H26F 109.5
H26F C26A H26E 109.5
N9 C25 C26 179.3(2)
N8 C23 C24 178.79(14)
C23 C24 H24A 109.5
C23 C24 H24B 109.5
C23 C24 H24C 109.5
H24B C24 H24A 109.5
H24B C24 H24C 109.5
H24C C24 H24A 109.5

loop_
_geom_bond_atom_site_label_1
_geom_bond_atom_site_label_2
_geom_bond_distance
Fe1 O1 2.0882(8)
Fe1 O2 2.0510(8)
Fe1 N1 2.1535(9)
Fe1 N3 2.1851(9)
Fe1 N5 2.1748(9)
Fe1 N7 2.2363(10)
O1 C2 1.2635(13)
O2 C4 1.2729(15)
N1 C6 1.3351(13)
N2 N1 1.3731(11)
N2 C8 1.3557(14)
N2 B1 1.5544(15)
N3 C9 1.3403(14)
N4 N3 1.3724(13)
N4 C11 1.3554(14)
N4 B1 1.5429(16)
N5 C12 1.3309(14)
N6 N5 1.3721(12)
N6 C14 1.3569(14)
N6 B1 1.5414(15)
N7 C21 1.1416(15)
C1 H19A 0.9600
C1 H19B 0.9600
C1 H19C 0.9600
C2 C1 1.5106(18)
C2 C3 1.4082(18)
C3 C4 1.3961(19)
C3 H17 0.9300
C4 C5 1.5049(17)
C5 H20A 0.9600
C5 H20B 0.9600
C5 H20C 0.9600
C6 C15 1.4940(15)
C7 C6 1.4015(15)
C7 H2 0.9300
C8 C7 1.3836(16)
C8 C16 1.4975(15)
C9 C17 1.4922(19)
C10 C9 1.3937(18)
C10 H5 0.9300
C11 C10 1.379(2)
C11 C18 1.4937(19)
C12 C19 1.5012(16)
C13 C12 1.4010(15)
C13 H8 0.9300
C14 C13 1.3821(16)
C14 C20 1.4927(16)
C15 H11A 0.9600
C15 H11B 0.9600
C15 H11C 0.9600
C16 H10A 0.9600
C16 H10B 0.9600
C16 H10C 0.9600
C17 H13A 0.9600
C17 H13B 0.9600
C17 H13C 0.9600
C18 H12A 0.9600
C18 H12B 0.9600
C18 H12C 0.9600
C19 H15A 0.9600
C19 H15B 0.9600
C19 H15C 0.9600
C20 H14A 0.9600
C20 H14B 0.9600
C20 H14C 0.9600
C21 C22 1.4524(17)
C22 H22A 0.9600
C22 H22B 0.9600
C22 H22C 0.9600
B1 H1 0.9800
N9A C25A 1.108(16)
C25A C26A 1.442(16)
C26A H26D 0.9600
C26A H26E 0.9600
C26A H26F 0.9600
N9 C25 1.136(3)
C25 C26 1.457(2)
C26 H26A 0.9600
C26 H26B 0.9600
C26 H26C 0.9600
N8 C23 1.1391(16)
C23 C24 1.4510(17)
C24 H24A 0.9600
C24 H24B 0.9600
C24 H24C 0.9600

loop_
_geom_torsion_atom_site_label_1
_geom_torsion_atom_site_label_2
_geom_torsion_atom_site_label_3
_geom_torsion_atom_site_label_4
_geom_torsion
Fe1 O1 C2 C1 167.93(9)
Fe1 O1 C2 C3 -14.17(18)
Fe1 O2 C4 C3 17.77(18)
Fe1 O2 C4 C5 -163.51(9)
Fe1 N1 C6 C7 179.18(8)
Fe1 N1 C6 C15 -0.27(17)
Fe1 N3 C9 C10 176.68(9)
Fe1 N3 C9 C17 -3.72(19)
Fe1 N5 C12 C13 -173.29(7)
Fe1 N5 C12 C19 6.09(16)
Fe1 N7 C21 C22 116(19)
O1 Fe1 O2 C4 -24.83(10)
O1 Fe1 N1 N2 -137.18(7)
O1 Fe1 N1 C6 43.80(11)
O1 Fe1 N3 N4 168.2(10)
O1 Fe1 N3 C9 -8.3(11)
O1 Fe1 N5 N6 142.03(7)
O1 Fe1 N5 C12 -45.19(10)
O1 Fe1 N7 C21 47.7(3)
O1 C2 C3 C4 -4.0(2)
O2 Fe1 O1 C2 23.10(10)
O2 Fe1 N1 N2 58.5(7)
O2 Fe1 N1 C6 -120.5(7)
O2 Fe1 N3 N4 135.68(8)
O2 Fe1 N3 C9 -40.75(12)
O2 Fe1 N5 N6 -131.64(7)
O2 Fe1 N5 C12 41.14(10)
O2 Fe1 N7 C21 -38.6(3)
N1 Fe1 O1 C2 -156.18(10)
N1 Fe1 O2 C4 139.5(7)
N1 Fe1 N3 N4 -44.99(8)
N1 Fe1 N3 C9 138.58(12)
N1 Fe1 N5 N6 45.75(7)
N1 Fe1 N5 C12 -141.47(10)
N1 Fe1 N7 C21 144.0(3)
N1 N2 C8 C7 -0.48(12)
N1 N2 C8 C16 178.13(10)
N1 N2 B1 N4 -59.39(12)
N1 N2 B1 N6 59.68(12)
N2 N1 C6 C7 0.08(12)
N2 N1 C6 C15 -179.37(10)
N2 C8 C7 C6 0.51(12)
N3 Fe1 O1 C2 -9.4(11)
N3 Fe1 O2 C4 154.10(10)
N3 Fe1 N1 N2 43.92(7)
N3 Fe1 N1 C6 -135.11(10)
N3 Fe1 N5 N6 -39.55(7)
N3 Fe1 N5 C12 133.23(10)
N3 Fe1 N7 C21 -130.7(3)
N3 N4 C11 C10 -0.29(13)
N3 N4 C11 C18 179.42(12)
N3 N4 B1 N2 57.91(12)
N3 N4 B1 N6 -61.60(12)
N4 N3 C9 C10 -0.03(13)
N4 N3 C9 C17 179.56(11)
N4 C11 C10 C9 0.26(14)
N5 Fe1 O1 C2 117.92(10)
N5 Fe1 O2 C4 -119.48(10)
N5 Fe1 N1 N2 -42.69(7)
N5 Fe1 N1 C6 138.29(10)
N5 Fe1 N3 N4 40.68(8)
N5 Fe1 N3 C9 -135.75(12)
N5 Fe1 N7 C21 125(5)
N5 N6 C14 C13 1.02(12)
N5 N6 C14 C20 -176.44(10)
N5 N6 B1 N2 -56.01(12)
N5 N6 B1 N4 63.12(11)
N6 N5 C12 C13 0.06(12)
N6 N5 C12 C19 179.44(10)
N6 C14 C13 C12 -0.95(12)
N7 Fe1 O1 C2 -62.48(10)
N7 Fe1 O2 C4 60.41(10)
N7 Fe1 N1 N2 137.45(7)
N7 Fe1 N1 C6 -41.58(11)
N7 Fe1 N3 N4 -138.93(8)
N7 Fe1 N3 C9 44.64(12)
N7 Fe1 N5 N6 65(5)
N7 Fe1 N5 C12 -123(5)
C1 C2 C3 C4 173.85(13)
C2 C3 C4 O2 2.3(2)
C2 C3 C4 C5 -176.35(13)
C8 N2 N1 Fe1 -179.03(7)
C8 N2 N1 C6 0.25(11)
C8 N2 B1 N4 118.46(11)
C8 N2 B1 N6 -122.46(11)
C8 C7 C6 N1 -0.37(13)
C8 C7 C6 C15 179.03(11)
C11 N4 N3 Fe1 -177.18(7)
C11 N4 N3 C9 0.20(12)
C11 N4 B1 N2 -123.18(12)
C11 N4 B1 N6 117.30(12)
C11 C10 C9 N3 -0.14(15)
C11 C10 C9 C17 -179.71(13)
C14 N6 N5 Fe1 173.98(7)
C14 N6 N5 C12 -0.67(11)
C14 N6 B1 N2 126.38(11)
C14 N6 B1 N4 -114.50(12)
C14 C13 C12 N5 0.55(13)
C14 C13 C12 C19 -178.78(11)
C16 C8 C7 C6 -177.99(11)
C18 C11 C10 C9 -179.42(14)
C20 C14 C13 C12 176.30(11)
B1 N2 N1 Fe1 -0.79(12)
B1 N2 N1 C6 178.49(9)
B1 N2 C8 C7 -178.52(10)
B1 N2 C8 C16 0.09(17)
B1 N4 N3 Fe1 1.93(12)
B1 N4 N3 C9 179.32(10)
B1 N4 C11 C10 -179.29(11)
B1 N4 C11 C18 0.4(2)
B1 N6 N5 Fe1 -4.09(12)
B1 N6 N5 C12 -178.74(9)
B1 N6 C14 C13 178.83(10)
B1 N6 C14 C20 1.36(18)
